data_7200150
loop_
_publ_author_name
'Zhu, Ping'
'Gu, Wen'
'Liu, Mei-Ling'
'Song, Hai-Bin'
'Liu, Xin'
'Gao, Yue-Qiang'
'Duan, Hong-Yue'
'Yan, Shi-Ping'
'Liao, Dai-Zheng'

_publ_section_title
;
 A family of 3D lanthanide oxalatosuccinate with rare structures: 3D
 host framework incorporating a 3D alkali metal guest lattice
;
_journal_issue 2
_journal_name_full CrystEngComm
_journal_page_first 351
_journal_paper_doi 10.1039/b804956d
_journal_volume 11
_journal_year 2009
_chemical_formula_sum 'C5 H6 Gd Na O10'
_chemical_formula_weight 406.34
_chemical_name_systematic
;
?
;
_space_group_IT_number 14
_symmetry_cell_setting monoclinic
_symmetry_space_group_name_Hall '-P 2ybc'
_symmetry_space_group_name_H-M 'P 1 21/c 1'
_atom_sites_solution_hydrogens geom
_atom_sites_solution_primary direct
_atom_sites_solution_secondary difmap
_audit_creation_method SHELXL-97
_cell_angle_alpha 90.00
_cell_angle_beta 93.103(2)
_cell_angle_gamma 90.00
_cell_formula_units_Z 4
_cell_length_a 6.2366(8)
_cell_length_b 9.4082(12)
_cell_length_c 15.699(2)
_cell_measurement_reflns_used 3911
_cell_measurement_temperature 294(2)
_cell_measurement_theta_max 26.35
_cell_measurement_theta_min 2.60
_cell_volume 919.8(2)
_computing_cell_refinement 'Bruker SMART'
_computing_data_collection 'Bruker SMART'
_computing_data_reduction 'Bruker SAINT'
_computing_molecular_graphics 'Bruker SHELXTL'
_computing_publication_material 'Bruker SHELXTL'
_computing_structure_refinement 'SHELXL-97 (Sheldrick, 1997)'
_computing_structure_solution 'SHELXS-97 (Sheldrick, 1990)'
_diffrn_ambient_temperature 294(2)
_diffrn_measured_fraction_theta_full 0.999
_diffrn_measured_fraction_theta_max 0.999
_diffrn_measurement_device_type 'CCD area detector'
_diffrn_measurement_method 'phi and omega scans'
_diffrn_radiation_monochromator graphite
_diffrn_radiation_source 'fine-focus sealed tube'
_diffrn_radiation_type MoK\a
_diffrn_radiation_wavelength 0.71073
_diffrn_reflns_av_R_equivalents 0.0273
_diffrn_reflns_av_sigmaI/netI 0.0273
_diffrn_reflns_limit_h_max 7
_diffrn_reflns_limit_h_min -7
_diffrn_reflns_limit_k_max 6
_diffrn_reflns_limit_k_min -11
_diffrn_reflns_limit_l_max 19
_diffrn_reflns_limit_l_min -18
_diffrn_reflns_number 5160
_diffrn_reflns_theta_full 26.36
_diffrn_reflns_theta_max 26.36
_diffrn_reflns_theta_min 2.52
_diffrn_standards_decay_% 0
_diffrn_standards_interval_count 0
_diffrn_standards_interval_time 0
_diffrn_standards_number 0
_exptl_absorpt_coefficient_mu 7.307
_exptl_absorpt_correction_T_max 1.0000
_exptl_absorpt_correction_T_min 0.5229
_exptl_absorpt_correction_type multi-scan
_exptl_absorpt_process_details sadabs
_exptl_crystal_density_diffrn 2.934
_exptl_crystal_density_meas ?
_exptl_crystal_density_method 'not measured'
_exptl_crystal_F_000 764
_exptl_crystal_size_max 0.12
_exptl_crystal_size_mid 0.10
_exptl_crystal_size_min 0.08
_refine_diff_density_max 3.580
_refine_diff_density_min -3.521
_refine_diff_density_rms 0.240
_refine_ls_extinction_method none
_refine_ls_goodness_of_fit_ref 1.053
_refine_ls_hydrogen_treatment constr
_refine_ls_matrix_type full
_refine_ls_number_parameters 154
_refine_ls_number_reflns 1872
_refine_ls_number_restraints 9
_refine_ls_restrained_S_all 1.072
_refine_ls_R_factor_all 0.0342
_refine_ls_R_factor_gt 0.0312
_refine_ls_shift/su_max 0.005
_refine_ls_shift/su_mean 0.000
_refine_ls_structure_factor_coef Fsqd
_refine_ls_weighting_details 'calc w=1/[\s^2^(Fo^2^)+(0.0399P)^2^+12.5318P] where P=(Fo^2^+2Fc^2^)/3'
_refine_ls_weighting_scheme calc
_refine_ls_wR_factor_gt 0.0819
_refine_ls_wR_factor_ref 0.0837
_reflns_number_gt 1722
_reflns_number_total 1872
_reflns_threshold_expression >2sigma(I)
_cod_data_source_file b804956d.txt
_cod_data_source_block 070706a
_cod_depositor_comments
;
The following automatic conversions were performed:
'_symmetry_cell_setting' value 'Monoclinic' changed to 'monoclinic'
according to '/home/saulius/struct/CIF-dictionaries/cif_core.dic'
dictionary named 'cif_core.dic' version 2.4.1 from 2010-06-29.

Automatic conversion script
Id: cif_fix_enum 1527 2010-12-29 10:47:43Z saulius 

The following automatic conversions were performed:

'_exptl_crystal_density_meas' value 'NONE' was changed to '?' - the
value is perceived as not measured.

Automatic conversion script
Id: cif_fix_values 3008 2015-01-20 13:52:24Z robertas 
;
_cod_original_sg_symbol_H-M P2(1)/c
_cod_database_code 7200150

loop_
_symmetry_equiv_pos_as_xyz
'x, y, z'
'-x, y+1/2, -z+1/2'
'-x, -y, -z'
'x, -y-1/2, z-1/2'

loop_
_atom_site_label
_atom_site_type_symbol
_atom_site_fract_x
_atom_site_fract_y
_atom_site_fract_z
_atom_site_U_iso_or_equiv
_atom_site_adp_type
_atom_site_occupancy
_atom_site_symmetry_multiplicity
_atom_site_calc_flag
_atom_site_refinement_flags
_atom_site_disorder_assembly
_atom_site_disorder_group
Gd1 Gd 0.43665(4) 0.97357(3) 0.120856(18) 0.00855(13) Uani 1 1 d . . .
Na1 Na 0.9844(5) 0.9605(3) 0.2625(2) 0.0276(7) Uani 1 1 d D . .
O1 O 0.6928(7) 1.1063(5) 0.2127(3) 0.0215(11) Uani 1 1 d . . .
O2 O 0.7248(8) 1.3121(6) 0.2817(3) 0.0223(11) Uani 1 1 d . . .
O3 O 0.2755(8) 1.1076(5) 0.2352(3) 0.0203(11) Uani 1 1 d . . .
O4 O 0.3080(7) 1.3131(5) 0.3054(3) 0.0205(11) Uani 1 1 d . . .
O5 O 0.7356(7) 0.9951(5) 0.0302(3) 0.0133(9) Uani 1 1 d . . .
O6 O 1.0466(7) 0.9748(5) 0.1080(3) 0.0151(10) Uani 1 1 d . . .
O7 O 0.5737(9) 0.7828(5) -0.0773(3) 0.0218(11) Uani 1 1 d . . .
O8 O 0.4238(8) 0.7505(5) 0.0466(3) 0.0206(11) Uani 1 1 d . . .
C1 C 0.6200(10) 1.2101(7) 0.2520(4) 0.0150(13) Uani 1 1 d . . .
C2 C 0.3793(10) 1.2100(7) 0.2654(4) 0.0133(13) Uani 1 1 d . . .
C3 C 0.9385(10) 0.9911(6) 0.0405(4) 0.0111(12) Uani 1 1 d . . .
C4 C 0.5014(11) 0.7048(7) -0.0204(4) 0.0180(14) Uani 1 1 d . . .
C5 C 0.5024(17) 0.5459(8) -0.0376(5) 0.0315(19) Uani 1 1 d D . .
H5A H 0.3791 0.5233 -0.0755 0.038 Uiso 1 1 calc RD . .
H5B H 0.6301 0.5233 -0.0676 0.038 Uiso 1 1 calc R . .
O9 O 1.0059(12) 0.8169(10) 0.3817(5) 0.056(2) Uani 1 1 d D . .
H9A H 1.1166 0.7672 0.3931 0.067 Uiso 1 1 d RD . .
H9B H 0.9020 0.8140 0.4140 0.067 Uiso 1 1 d RD . .
O10 O 1.0038(17) 1.0994(12) 0.3834(6) 0.213(12) Uani 1 1 d D . .
H10A H 1.1114 1.1526 0.3933 0.256 Uiso 1 1 d RD . .
H10B H 0.9028 1.0987 0.4171 0.256 Uiso 1 1 d RD . .

loop_
_atom_site_aniso_label
_atom_site_aniso_U_11
_atom_site_aniso_U_22
_atom_site_aniso_U_33
_atom_site_aniso_U_23
_atom_site_aniso_U_13
_atom_site_aniso_U_12
Gd1 0.00819(18) 0.00714(19) 0.01038(18) 0.00029(11) 0.00111(11) -0.00010(10)
Na1 0.0152(14) 0.0282(17) 0.0398(19) 0.0103(13) 0.0041(13) 0.0008(12)
O1 0.014(2) 0.022(3) 0.028(3) -0.014(2) -0.0029(19) 0.004(2)
O2 0.015(2) 0.021(3) 0.032(3) -0.016(2) 0.006(2) -0.007(2)
O3 0.018(2) 0.020(3) 0.024(3) -0.013(2) 0.0048(19) -0.009(2)
O4 0.014(2) 0.020(3) 0.028(3) -0.013(2) 0.0007(19) 0.0030(19)
O5 0.009(2) 0.017(2) 0.015(2) 0.0019(18) 0.0006(17) 0.0008(17)
O6 0.011(2) 0.022(3) 0.012(2) 0.0015(18) 0.0014(18) -0.0012(18)
O7 0.039(3) 0.011(2) 0.016(2) 0.0035(19) 0.006(2) -0.001(2)
O8 0.033(3) 0.011(2) 0.019(2) -0.0035(19) 0.007(2) 0.000(2)
C1 0.015(3) 0.013(3) 0.017(3) -0.001(3) 0.002(2) 0.001(3)
C2 0.012(3) 0.015(3) 0.013(3) -0.001(2) 0.001(2) 0.000(2)
C3 0.011(3) 0.004(3) 0.018(3) -0.001(2) 0.001(3) 0.000(2)
C4 0.025(3) 0.010(3) 0.019(3) 0.001(3) 0.000(3) -0.003(3)
C5 0.057(6) 0.013(4) 0.025(4) -0.004(3) 0.009(4) -0.002(3)
O9 0.047(4) 0.073(6) 0.048(4) 0.004(4) 0.007(3) -0.010(4)
O10 0.046(6) 0.26(2) 0.33(3) 0.24(2) 0.030(10) 0.006(9)

loop_
_atom_type_symbol
_atom_type_description
_atom_type_scat_dispersion_real
_atom_type_scat_dispersion_imag
_atom_type_scat_source
C C 0.0033 0.0016 'International Tables Vol C Tables 4.2.6.8 and 6.1.1.4'
H H 0.0000 0.0000 'International Tables Vol C Tables 4.2.6.8 and 6.1.1.4'
O O 0.0106 0.0060 'International Tables Vol C Tables 4.2.6.8 and 6.1.1.4'
Na Na 0.0362 0.0249 'International Tables Vol C Tables 4.2.6.8 and 6.1.1.4'
Gd Gd -0.1653 3.9035 'International Tables Vol C Tables 4.2.6.8 and 6.1.1.4'

loop_
_geom_angle_atom_site_label_1
_geom_angle_atom_site_label_2
_geom_angle_atom_site_label_3
_geom_angle
_geom_angle_site_symmetry_1
_geom_angle_site_symmetry_3
_geom_angle_publ_flag
O7 Gd1 O8 134.35(17) 3_675 . ?
O7 Gd1 O2 141.11(17) 3_675 2_645 ?
O8 Gd1 O2 75.75(18) . 2_645 ?
O7 Gd1 O5 76.16(17) 3_675 . ?
O8 Gd1 O5 78.07(16) . . ?
O2 Gd1 O5 142.02(16) 2_645 . ?
O7 Gd1 O6 87.73(17) 3_675 1_455 ?
O8 Gd1 O6 87.52(17) . 1_455 ?
O2 Gd1 O6 66.77(16) 2_645 1_455 ?
O5 Gd1 O6 138.76(16) . 1_455 ?
O7 Gd1 O1 71.63(18) 3_675 . ?
O8 Gd1 O1 137.66(17) . . ?
O2 Gd1 O1 103.30(19) 2_645 . ?
O5 Gd1 O1 78.67(16) . . ?
O6 Gd1 O1 131.90(16) 1_455 . ?
O7 Gd1 O4 137.33(17) 3_675 2_645 ?
O8 Gd1 O4 72.17(18) . 2_645 ?
O2 Gd1 O4 66.04(16) 2_645 2_645 ?
O5 Gd1 O4 80.03(16) . 2_645 ?
O6 Gd1 O4 131.82(16) 1_455 2_645 ?
O1 Gd1 O4 69.29(18) . 2_645 ?
O7 Gd1 O3 73.20(17) 3_675 . ?
O8 Gd1 O3 143.20(16) . . ?
O2 Gd1 O3 70.00(18) 2_645 . ?
O5 Gd1 O3 138.45(16) . . ?
O6 Gd1 O3 67.06(16) 1_455 . ?
O1 Gd1 O3 65.50(16) . . ?
O4 Gd1 O3 104.68(18) 2_645 . ?
O7 Gd1 O5 67.79(16) 3_675 3_675 ?
O8 Gd1 O5 69.52(16) . 3_675 ?
O2 Gd1 O5 119.32(16) 2_645 3_675 ?
O5 Gd1 O5 75.15(16) . 3_675 ?
O6 Gd1 O5 63.62(15) 1_455 3_675 ?
O1 Gd1 O5 135.70(17) . 3_675 ?
O4 Gd1 O5 137.67(17) 2_645 3_675 ?
O3 Gd1 O5 116.69(16) . 3_675 ?
O7 Gd1 Na1 101.23(13) 3_675 1_455 ?
O8 Gd1 Na1 104.92(13) . 1_455 ?
O2 Gd1 Na1 40.35(13) 2_645 1_455 ?
O5 Gd1 Na1 176.98(12) . 1_455 ?
O6 Gd1 Na1 41.86(12) 1_455 1_455 ?
O1 Gd1 Na1 99.13(13) . 1_455 ?
O4 Gd1 Na1 101.18(12) 2_645 1_455 ?
O3 Gd1 Na1 38.61(12) . 1_455 ?
O5 Gd1 Na1 105.39(11) 3_675 1_455 ?
O7 Gd1 Gd1 66.93(12) 3_675 3_675 ?
O8 Gd1 Gd1 69.28(12) . 3_675 ?
O2 Gd1 Gd1 143.15(14) 2_645 3_675 ?
O5 Gd1 Gd1 38.91(11) . 3_675 ?
O6 Gd1 Gd1 99.85(11) 1_455 3_675 ?
O1 Gd1 Gd1 110.18(13) . 3_675 ?
O4 Gd1 Gd1 112.00(12) 2_645 3_675 ?
O3 Gd1 Gd1 138.56(13) . 3_675 ?
O5 Gd1 Gd1 36.23(10) 3_675 3_675 ?
Na1 Gd1 Gd1 141.55(5) 1_455 3_675 ?
O7 Gd1 Na1 101.46(14) 3_675 . ?
O8 Gd1 Na1 104.48(13) . . ?
O2 Gd1 Na1 90.08(13) 2_645 . ?
O5 Gd1 Na1 70.42(12) . . ?
O6 Gd1 Na1 150.76(12) 1_455 . ?
O1 Gd1 Na1 33.82(12) . . ?
O4 Gd1 Na1 36.55(13) 2_645 . ?
O3 Gd1 Na1 88.88(12) . . ?
O5 Gd1 Na1 145.51(11) 3_675 . ?
Na1 Gd1 Na1 108.90(9) 1_455 . ?
Gd1 Gd1 Na1 109.31(5) 3_675 . ?
O10 Na1 O9 70.5(4) . . ?
O10 Na1 O3 79.0(3) . 1_655 ?
O9 Na1 O3 118.9(3) . 1_655 ?
O10 Na1 O1 87.1(3) . . ?
O9 Na1 O1 127.9(3) . . ?
O3 Na1 O1 100.7(2) 1_655 . ?
O10 Na1 O2 123.9(3) . 2_745 ?
O9 Na1 O2 83.3(3) . 2_745 ?
O3 Na1 O2 71.8(2) 1_655 2_745 ?
O1 Na1 O2 144.2(2) . 2_745 ?
O10 Na1 O6 140.5(3) . . ?
O9 Na1 O6 145.1(3) . . ?
O3 Na1 O6 67.98(18) 1_655 . ?
O1 Na1 O6 78.72(19) . . ?
O2 Na1 O6 65.91(18) 2_745 . ?
O10 Na1 O4 132.4(3) . 2_645 ?
O9 Na1 O4 91.7(2) . 2_645 ?
O3 Na1 O4 144.1(2) 1_655 2_645 ?
O1 Na1 O4 69.53(19) . 2_645 ?
O2 Na1 O4 95.7(2) 2_745 2_645 ?
O6 Na1 O4 76.17(19) . 2_645 ?
O10 Na1 Gd1 118.1(3) . 1_655 ?
O9 Na1 Gd1 119.8(2) . 1_655 ?
O3 Na1 Gd1 40.85(13) 1_655 1_655 ?
O1 Na1 Gd1 112.29(17) . 1_655 ?
O2 Na1 Gd1 40.25(12) 2_745 1_655 ?
O6 Na1 Gd1 40.83(12) . 1_655 ?
O4 Na1 Gd1 109.13(16) 2_645 1_655 ?
O10 Na1 Gd1 116.7(3) . . ?
O9 Na1 Gd1 118.8(2) . . ?
O3 Na1 Gd1 122.06(17) 1_655 . ?
O1 Na1 Gd1 34.82(13) . . ?
O2 Na1 Gd1 119.48(18) 2_745 . ?
O6 Na1 Gd1 68.07(13) . . ?
O4 Na1 Gd1 35.81(12) 2_645 . ?
Gd1 Na1 Gd1 108.90(9) 1_655 . ?
C1 O1 Na1 125.4(4) . . ?
C1 O1 Gd1 116.6(4) . . ?
Na1 O1 Gd1 111.4(2) . . ?
C1 O2 Gd1 119.7(4) . 2_655 ?
C1 O2 Na1 136.8(5) . 2_755 ?
Gd1 O2 Na1 99.40(19) 2_655 2_755 ?
C2 O3 Na1 141.5(4) . 1_455 ?
C2 O3 Gd1 116.9(4) . . ?
Na1 O3 Gd1 100.55(19) 1_455 . ?
C2 O4 Gd1 118.5(4) . 2_655 ?
C2 O4 Na1 119.4(4) . 2_655 ?
Gd1 O4 Na1 107.6(2) 2_655 2_655 ?
C3 O5 Gd1 136.0(4) . . ?
C3 O5 Gd1 119.1(4) . 3_675 ?
Gd1 O5 Gd1 104.85(16) . 3_675 ?
C3 O6 Gd1 124.7(4) . 1_655 ?
C3 O6 Na1 137.7(4) . . ?
Gd1 O6 Na1 97.30(18) 1_655 . ?
C4 O7 Gd1 139.2(5) . 3_675 ?
C4 O8 Gd1 134.6(4) . . ?
O2 C1 O1 126.2(6) . . ?
O2 C1 C2 116.9(6) . . ?
O1 C1 C2 116.9(6) . . ?
O3 C2 O4 127.0(6) . . ?
O3 C2 C1 116.4(6) . . ?
O4 C2 C1 116.6(6) . . ?
O6 C3 O5 127.5(6) . . ?
O6 C3 C3 116.9(7) . 3_775 ?
O5 C3 C3 115.6(7) . 3_775 ?
O8 C4 O7 124.2(6) . . ?
O8 C4 C5 119.5(6) . . ?
O7 C4 C5 116.3(6) . . ?
C5 C5 C4 115.8(8) 3_665 . ?
C5 C5 H5A 108.3 3_665 . ?
C4 C5 H5A 108.3 . . ?
C5 C5 H5B 108.3 3_665 . ?
C4 C5 H5B 108.3 . . ?
H5A C5 H5B 107.4 . . ?
Na1 O9 H9A 120.5 . . ?
Na1 O9 H9B 119.5 . . ?
H9A O9 H9B 120.0 . . ?
Na1 O10 H10A 119.6 . . ?
Na1 O10 H10B 120.4 . . ?
H10A O10 H10B 120.0 . . ?

loop_
_geom_bond_atom_site_label_1
_geom_bond_atom_site_label_2
_geom_bond_distance
_geom_bond_site_symmetry_2
_geom_bond_publ_flag
Gd1 O7 2.392(5) 3_675 ?
Gd1 O8 2.400(5) . ?
Gd1 O2 2.414(5) 2_645 ?
Gd1 O5 2.415(5) . ?
Gd1 O6 2.430(5) 1_455 ?
Gd1 O1 2.438(5) . ?
Gd1 O4 2.441(5) 2_645 ?
Gd1 O3 2.453(5) . ?
Gd1 O5 2.566(5) 3_675 ?
Gd1 Na1 3.687(3) 1_455 ?
Gd1 Gd1 3.9491(7) 3_675 ?
Gd1 Na1 3.976(3) . ?
Na1 O10 2.302(7) . ?
Na1 O9 2.307(8) . ?
Na1 O3 2.340(5) 1_655 ?
Na1 O1 2.376(6) . ?
Na1 O2 2.419(6) 2_745 ?
Na1 O6 2.480(6) . ?
Na1 O4 2.485(6) 2_645 ?
Na1 Gd1 3.687(3) 1_655 ?
O1 C1 1.254(8) . ?
O2 C1 1.238(8) . ?
O2 Gd1 2.414(5) 2_655 ?
O2 Na1 2.419(6) 2_755 ?
O3 C2 1.241(8) . ?
O3 Na1 2.340(5) 1_455 ?
O4 C2 1.250(8) . ?
O4 Gd1 2.441(5) 2_655 ?
O4 Na1 2.485(6) 2_655 ?
O5 C3 1.268(8) . ?
O5 Gd1 2.566(5) 3_675 ?
O6 C3 1.234(8) . ?
O6 Gd1 2.430(5) 1_655 ?
O7 C4 1.258(8) . ?
O7 Gd1 2.392(5) 3_675 ?
O8 C4 1.257(9) . ?
C1 C2 1.527(9) . ?
C3 C3 1.529(13) 3_775 ?
C4 C5 1.519(10) . ?
C5 C5 1.466(16) 3_665 ?
C5 H5A 0.9700 . ?
C5 H5B 0.9700 . ?
O9 H9A 0.8448 . ?
O9 H9B 0.8444 . ?
O10 H10A 0.8449 . ?
O10 H10B 0.8443 . ?

loop_
_geom_torsion_atom_site_label_1
_geom_torsion_atom_site_label_2
_geom_torsion_atom_site_label_3
_geom_torsion_atom_site_label_4
_geom_torsion
_geom_torsion_site_symmetry_1
_geom_torsion_site_symmetry_2
_geom_torsion_site_symmetry_3
_geom_torsion_site_symmetry_4
_geom_torsion_publ_flag
O7 Gd1 Na1 O10 63.0(4) 3_675 . . . ?
O8 Gd1 Na1 O10 -154.9(3) . . . . ?
O2 Gd1 Na1 O10 -79.6(4) 2_645 . . . ?
O5 Gd1 Na1 O10 133.7(4) . . . . ?
O6 Gd1 Na1 O10 -43.2(4) 1_455 . . . ?
O1 Gd1 Na1 O10 34.7(4) . . . . ?
O4 Gd1 Na1 O10 -126.5(4) 2_645 . . . ?
O3 Gd1 Na1 O10 -9.6(3) . . . . ?
O5 Gd1 Na1 O10 130.3(4) 3_675 . . . ?
Na1 Gd1 Na1 O10 -43.2(3) 1_455 . . . ?
Gd1 Gd1 Na1 O10 132.3(3) 3_675 . . . ?
O7 Gd1 Na1 O9 144.3(3) 3_675 . . . ?
O8 Gd1 Na1 O9 -73.6(3) . . . . ?
O2 Gd1 Na1 O9 1.7(3) 2_645 . . . ?
O5 Gd1 Na1 O9 -145.0(3) . . . . ?
O6 Gd1 Na1 O9 38.1(4) 1_455 . . . ?
O1 Gd1 Na1 O9 116.0(4) . . . . ?
O4 Gd1 Na1 O9 -45.2(3) 2_645 . . . ?
O3 Gd1 Na1 O9 71.7(3) . . . . ?
O5 Gd1 Na1 O9 -148.4(3) 3_675 . . . ?
Na1 Gd1 Na1 O9 38.1(3) 1_455 . . . ?
Gd1 Gd1 Na1 O9 -146.3(3) 3_675 . . . ?
O7 Gd1 Na1 O3 -30.6(2) 3_675 . . 1_655 ?
O8 Gd1 Na1 O3 111.5(2) . . . 1_655 ?
O2 Gd1 Na1 O3 -173.2(2) 2_645 . . 1_655 ?
O5 Gd1 Na1 O3 40.1(2) . . . 1_655 ?
O6 Gd1 Na1 O3 -136.8(3) 1_455 . . 1_655 ?
O1 Gd1 Na1 O3 -58.9(3) . . . 1_655 ?
O4 Gd1 Na1 O3 139.9(3) 2_645 . . 1_655 ?
O3 Gd1 Na1 O3 -103.2(2) . . . 1_655 ?
O5 Gd1 Na1 O3 36.7(3) 3_675 . . 1_655 ?
Na1 Gd1 Na1 O3 -136.80(16) 1_455 . . 1_655 ?
Gd1 Gd1 Na1 O3 38.8(2) 3_675 . . 1_655 ?
O7 Gd1 Na1 O1 28.3(3) 3_675 . . . ?
O8 Gd1 Na1 O1 170.4(3) . . . . ?
O2 Gd1 Na1 O1 -114.3(3) 2_645 . . . ?
O5 Gd1 Na1 O1 99.0(3) . . . . ?
O6 Gd1 Na1 O1 -77.9(3) 1_455 . . . ?
O4 Gd1 Na1 O1 -161.1(3) 2_645 . . . ?
O3 Gd1 Na1 O1 -44.3(3) . . . . ?
O5 Gd1 Na1 O1 95.6(3) 3_675 . . . ?
Na1 Gd1 Na1 O1 -77.9(2) 1_455 . . . ?
Gd1 Gd1 Na1 O1 97.7(2) 3_675 . . . ?
O7 Gd1 Na1 O2 -116.6(2) 3_675 . . 2_745 ?
O8 Gd1 Na1 O2 25.5(2) . . . 2_745 ?
O2 Gd1 Na1 O2 100.8(2) 2_645 . . 2_745 ?
O5 Gd1 Na1 O2 -46.0(2) . . . 2_745 ?
O6 Gd1 Na1 O2 137.2(3) 1_455 . . 2_745 ?
O1 Gd1 Na1 O2 -145.0(3) . . . 2_745 ?
O4 Gd1 Na1 O2 53.9(3) 2_645 . . 2_745 ?
O3 Gd1 Na1 O2 170.8(2) . . . 2_745 ?
O5 Gd1 Na1 O2 -49.3(3) 3_675 . . 2_745 ?
Na1 Gd1 Na1 O2 137.15(15) 1_455 . . 2_745 ?
Gd1 Gd1 Na1 O2 -47.27(18) 3_675 . . 2_745 ?
O7 Gd1 Na1 O6 -73.77(18) 3_675 . . . ?
O8 Gd1 Na1 O6 68.32(18) . . . . ?
O2 Gd1 Na1 O6 143.62(19) 2_645 . . . ?
O5 Gd1 Na1 O6 -3.11(17) . . . . ?
O6 Gd1 Na1 O6 -180.0(3) 1_455 . . . ?
O1 Gd1 Na1 O6 -102.1(3) . . . . ?
O4 Gd1 Na1 O6 96.8(2) 2_645 . . . ?
O3 Gd1 Na1 O6 -146.38(18) . . . . ?
O5 Gd1 Na1 O6 -6.5(3) 3_675 . . . ?
Na1 Gd1 Na1 O6 180.00(12) 1_455 . . . ?
Gd1 Gd1 Na1 O6 -4.42(14) 3_675 . . . ?
O7 Gd1 Na1 O4 -170.5(2) 3_675 . . 2_645 ?
O8 Gd1 Na1 O4 -28.4(2) . . . 2_645 ?
O2 Gd1 Na1 O4 46.9(2) 2_645 . . 2_645 ?
O5 Gd1 Na1 O4 -99.9(2) . . . 2_645 ?
O6 Gd1 Na1 O4 83.3(3) 1_455 . . 2_645 ?
O1 Gd1 Na1 O4 161.1(3) . . . 2_645 ?
O3 Gd1 Na1 O4 116.9(2) . . . 2_645 ?
O5 Gd1 Na1 O4 -103.2(3) 3_675 . . 2_645 ?
Na1 Gd1 Na1 O4 83.2(2) 1_455 . . 2_645 ?
Gd1 Gd1 Na1 O4 -101.2(2) 3_675 . . 2_645 ?
O7 Gd1 Na1 Gd1 -73.77(14) 3_675 . . 1_655 ?
O8 Gd1 Na1 Gd1 68.32(14) . . . 1_655 ?
O2 Gd1 Na1 Gd1 143.62(14) 2_645 . . 1_655 ?
O5 Gd1 Na1 Gd1 -3.11(13) . . . 1_655 ?
O6 Gd1 Na1 Gd1 -180.0(2) 1_455 . . 1_655 ?
O1 Gd1 Na1 Gd1 -102.1(2) . . . 1_655 ?
O4 Gd1 Na1 Gd1 96.7(2) 2_645 . . 1_655 ?
O3 Gd1 Na1 Gd1 -146.39(14) . . . 1_655 ?
O5 Gd1 Na1 Gd1 -6.5(2) 3_675 . . 1_655 ?
Na1 Gd1 Na1 Gd1 180.0 1_455 . . 1_655 ?
Gd1 Gd1 Na1 Gd1 -4.43(8) 3_675 . . 1_655 ?
O10 Na1 O1 C1 0.6(6) . . . . ?
O9 Na1 O1 C1 62.9(7) . . . . ?
O3 Na1 O1 C1 -77.6(6) 1_655 . . . ?
O2 Na1 O1 C1 -151.3(5) 2_745 . . . ?
O6 Na1 O1 C1 -142.3(6) . . . . ?
O4 Na1 O1 C1 138.4(6) 2_645 . . . ?
Gd1 Na1 O1 C1 -118.6(5) 1_655 . . . ?
Gd1 Na1 O1 C1 150.1(7) . . . . ?
O10 Na1 O1 Gd1 -149.4(3) . . . . ?
O9 Na1 O1 Gd1 -87.1(4) . . . . ?
O3 Na1 O1 Gd1 132.4(2) 1_655 . . . ?
O2 Na1 O1 Gd1 58.7(4) 2_745 . . . ?
O6 Na1 O1 Gd1 67.6(2) . . . . ?
O4 Na1 O1 Gd1 -11.6(2) 2_645 . . . ?
Gd1 Na1 O1 Gd1 91.4(2) 1_655 . . . ?
O7 Gd1 O1 C1 56.4(5) 3_675 . . . ?
O8 Gd1 O1 C1 -166.7(4) . . . . ?
O2 Gd1 O1 C1 -83.4(5) 2_645 . . . ?
O5 Gd1 O1 C1 135.4(5) . . . . ?
O6 Gd1 O1 C1 -12.8(6) 1_455 . . . ?
O4 Gd1 O1 C1 -141.0(5) 2_645 . . . ?
O3 Gd1 O1 C1 -23.0(5) . . . . ?
O5 Gd1 O1 C1 80.9(5) 3_675 . . . ?
Na1 Gd1 O1 C1 -42.5(5) 1_455 . . . ?
Gd1 Gd1 O1 C1 112.2(5) 3_675 . . . ?
Na1 Gd1 O1 C1 -152.9(6) . . . . ?
O7 Gd1 O1 Na1 -150.7(3) 3_675 . . . ?
O8 Gd1 O1 Na1 -13.8(4) . . . . ?
O2 Gd1 O1 Na1 69.5(2) 2_645 . . . ?
O5 Gd1 O1 Na1 -71.6(2) . . . . ?
O6 Gd1 O1 Na1 140.1(2) 1_455 . . . ?
O4 Gd1 O1 Na1 11.9(2) 2_645 . . . ?
O3 Gd1 O1 Na1 129.9(3) . . . . ?
O5 Gd1 O1 Na1 -126.2(2) 3_675 . . . ?
Na1 Gd1 O1 Na1 110.5(2) 1_455 . . . ?
Gd1 Gd1 O1 Na1 -94.8(2) 3_675 . . . ?
O7 Gd1 O3 C2 -54.3(5) 3_675 . . . ?
O8 Gd1 O3 C2 161.1(4) . . . . ?
O2 Gd1 O3 C2 138.6(5) 2_645 . . . ?
O5 Gd1 O3 C2 -10.1(6) . . . . ?
O6 Gd1 O3 C2 -149.0(5) 1_455 . . . ?
O1 Gd1 O3 C2 22.8(5) . . . . ?
O4 Gd1 O3 C2 81.4(5) 2_645 . . . ?
O5 Gd1 O3 C2 -107.8(5) 3_675 . . . ?
Na1 Gd1 O3 C2 171.0(6) 1_455 . . . ?
Gd1 Gd1 O3 C2 -70.5(5) 3_675 . . . ?
Na1 Gd1 O3 C2 48.1(5) . . . . ?
O7 Gd1 O3 Na1 134.7(2) 3_675 . . 1_455 ?
O8 Gd1 O3 Na1 -9.9(4) . . . 1_455 ?
O2 Gd1 O3 Na1 -32.43(19) 2_645 . . 1_455 ?
O5 Gd1 O3 Na1 178.91(18) . . . 1_455 ?
O6 Gd1 O3 Na1 40.00(18) 1_455 . . 1_455 ?
O1 Gd1 O3 Na1 -148.2(3) . . . 1_455 ?
O4 Gd1 O3 Na1 -89.6(2) 2_645 . . 1_455 ?
O5 Gd1 O3 Na1 81.2(2) 3_675 . . 1_455 ?
Gd1 Gd1 O3 Na1 118.55(17) 3_675 . . 1_455 ?
Na1 Gd1 O3 Na1 -122.93(19) . . . 1_455 ?
O7 Gd1 O5 C3 111.6(6) 3_675 . . . ?
O8 Gd1 O5 C3 -106.4(6) . . . . ?
O2 Gd1 O5 C3 -59.2(7) 2_645 . . . ?
O6 Gd1 O5 C3 -178.5(5) 1_455 . . . ?
O1 Gd1 O5 C3 38.0(6) . . . . ?
O4 Gd1 O5 C3 -32.7(6) 2_645 . . . ?
O3 Gd1 O5 C3 68.2(6) . . . . ?
O5 Gd1 O5 C3 -178.1(7) 3_675 . . . ?
Na1 Gd1 O5 C3 81(2) 1_455 . . . ?
Gd1 Gd1 O5 C3 -178.1(7) 3_675 . . . ?
Na1 Gd1 O5 C3 3.9(6) . . . . ?
O7 Gd1 O5 Gd1 -70.28(18) 3_675 . . 3_675 ?
O8 Gd1 O5 Gd1 71.71(18) . . . 3_675 ?
O2 Gd1 O5 Gd1 118.9(3) 2_645 . . 3_675 ?
O6 Gd1 O5 Gd1 -0.3(3) 1_455 . . 3_675 ?
O1 Gd1 O5 Gd1 -143.9(2) . . . 3_675 ?
O4 Gd1 O5 Gd1 145.4(2) 2_645 . . 3_675 ?
O3 Gd1 O5 Gd1 -113.7(2) . . . 3_675 ?
O5 Gd1 O5 Gd1 0.0 3_675 . . 3_675 ?
Na1 Gd1 O5 Gd1 -101(2) 1_455 . . 3_675 ?
Na1 Gd1 O5 Gd1 -178.03(18) . . . 3_675 ?
O10 Na1 O6 C3 -99.2(8) . . . . ?
O9 Na1 O6 C3 115.9(7) . . . . ?
O3 Na1 O6 C3 -134.7(7) 1_655 . . . ?
O1 Na1 O6 C3 -28.1(6) . . . . ?
O2 Na1 O6 C3 146.1(7) 2_745 . . . ?
O4 Na1 O6 C3 43.3(6) 2_645 . . . ?
Gd1 Na1 O6 C3 -173.4(7) 1_655 . . . ?
Gd1 Na1 O6 C3 6.6(6) . . . . ?
O10 Na1 O6 Gd1 74.2(5) . . . 1_655 ?
O9 Na1 O6 Gd1 -70.7(5) . . . 1_655 ?
O3 Na1 O6 Gd1 38.74(18) 1_655 . . 1_655 ?
O1 Na1 O6 Gd1 145.3(2) . . . 1_655 ?
O2 Na1 O6 Gd1 -40.43(18) 2_745 . . 1_655 ?
O4 Na1 O6 Gd1 -143.2(2) 2_645 . . 1_655 ?
Gd1 Na1 O6 Gd1 -179.99(17) . . . 1_655 ?
O7 Gd1 O8 C4 39.0(8) 3_675 . . . ?
O2 Gd1 O8 C4 -169.9(7) 2_645 . . . ?
O5 Gd1 O8 C4 -17.7(7) . . . . ?
O6 Gd1 O8 C4 123.4(7) 1_455 . . . ?
O1 Gd1 O8 C4 -75.7(7) . . . . ?
O4 Gd1 O8 C4 -100.9(7) 2_645 . . . ?
O3 Gd1 O8 C4 168.2(6) . . . . ?
O5 Gd1 O8 C4 60.7(7) 3_675 . . . ?
Na1 Gd1 O8 C4 161.9(6) 1_455 . . . ?
Gd1 Gd1 O8 C4 21.9(6) 3_675 . . . ?
Na1 Gd1 O8 C4 -83.6(7) . . . . ?
Gd1 O2 C1 O1 -167.5(5) 2_655 . . . ?
Na1 O2 C1 O1 40.6(11) 2_755 . . . ?
Gd1 O2 C1 C2 11.9(8) 2_655 . . . ?
Na1 O2 C1 C2 -140.0(5) 2_755 . . . ?
Na1 O1 C1 O2 52.8(10) . . . . ?
Gd1 O1 C1 O2 -158.5(6) . . . . ?
Na1 O1 C1 C2 -126.6(5) . . . . ?
Gd1 O1 C1 C2 22.1(8) . . . . ?
Na1 O3 C2 O4 -35.3(12) 1_455 . . . ?
Gd1 O3 C2 O4 159.0(6) . . . . ?
Na1 O3 C2 C1 144.8(6) 1_455 . . . ?
Gd1 O3 C2 C1 -20.9(7) . . . . ?
Gd1 O4 C2 O3 168.7(5) 2_655 . . . ?
Na1 O4 C2 O3 -56.8(9) 2_655 . . . ?
Gd1 O4 C2 C1 -11.5(8) 2_655 . . . ?
Na1 O4 C2 C1 123.1(5) 2_655 . . . ?
O2 C1 C2 O3 179.8(6) . . . . ?
O1 C1 C2 O3 -0.8(9) . . . . ?
O2 C1 C2 O4 -0.1(9) . . . . ?
O1 C1 C2 O4 179.3(6) . . . . ?
Gd1 O6 C3 O5 -178.7(5) 1_655 . . . ?
Na1 O6 C3 O5 -6.6(11) . . . . ?
Gd1 O6 C3 C3 1.2(9) 1_655 . . 3_775 ?
Na1 O6 C3 C3 173.3(5) . . . 3_775 ?
Gd1 O5 C3 O6 -1.0(11) . . . . ?
Gd1 O5 C3 O6 -178.9(5) 3_675 . . . ?
Gd1 O5 C3 C3 179.1(4) . . . 3_775 ?
Gd1 O5 C3 C3 1.2(9) 3_675 . . 3_775 ?
Gd1 O8 C4 O7 -16.8(11) . . . . ?
Gd1 O8 C4 C5 165.8(6) . . . . ?
Gd1 O7 C4 O8 -15.5(12) 3_675 . . . ?
Gd1 O7 C4 C5 162.0(6) 3_675 . . . ?
O8 C4 C5 C5 -24.7(15) . . . 3_665 ?
O7 C4 C5 C5 157.8(10) . . . 3_665 ?
